data_7032018
loop_
_publ_author_name
'Mandal, Leena'
'Mohanta, Sasankasekhar'

_publ_section_title
;
 Unprecedented dinuclear Robson type macrocyclic complexes having two +iii
 metal ions in two compartments and the role of the diimino moiety on the
 stability of metal ion oxidation states.
;
_journal_issue 42
_journal_name_full 'Dalton transactions (Cambridge, England : 2003)'
_journal_page_first 15737
_journal_page_last 15751
_journal_paper_doi 10.1039/c4dt01647e
_journal_volume 43
_journal_year 2014
_chemical_formula_sum 'C24 H34 Co2 N16 O6'
_chemical_formula_weight 760.53
_chemical_name_systematic
; 
 ? 
;
_space_group_IT_number 14
_symmetry_cell_setting monoclinic
_symmetry_space_group_name_Hall '-P 2ybc'
_symmetry_space_group_name_H-M 'P 1 21/c 1'
_atom_sites_solution_hydrogens geom
_atom_sites_solution_primary direct
_atom_sites_solution_secondary difmap
_audit_creation_method SHELXL-97
_cell_angle_alpha 90.00
_cell_angle_beta 91.267(4)
_cell_angle_gamma 90.00
_cell_formula_units_Z 4
_cell_length_a 18.194(5)
_cell_length_b 14.847(4)
_cell_length_c 12.669(4)
_cell_measurement_reflns_used 5538
_cell_measurement_temperature 296(2)
_cell_measurement_theta_max 24.41
_cell_measurement_theta_min 2.24
_cell_volume 3421.4(17)
_computing_cell_refinement 'Bruker SAINT'
_computing_data_collection 'Bruker APEX2'
_computing_data_reduction 'Bruker SAINT'
_computing_molecular_graphics 'Bruker SHELXTL'
_computing_publication_material 'Bruker SHELXTL'
_computing_structure_refinement 'SHELXL-97 (Sheldrick, 2008)'
_computing_structure_solution 'SHELXS-97 (Sheldrick, 2008)'
_diffrn_ambient_temperature 296(2)
_diffrn_measured_fraction_theta_full 0.995
_diffrn_measured_fraction_theta_max 0.995
_diffrn_measurement_device_type 'Bruker APEX-II CCD'
_diffrn_measurement_method '\f and \w scans'
_diffrn_radiation_monochromator graphite
_diffrn_radiation_source 'fine-focus sealed tube'
_diffrn_radiation_type MoK\a
_diffrn_radiation_wavelength 0.71073
_diffrn_reflns_av_R_equivalents 0.0571
_diffrn_reflns_av_unetI/netI 0.0551
_diffrn_reflns_limit_h_max 21
_diffrn_reflns_limit_h_min -21
_diffrn_reflns_limit_k_max 17
_diffrn_reflns_limit_k_min -16
_diffrn_reflns_limit_l_max 13
_diffrn_reflns_limit_l_min -14
_diffrn_reflns_number 21551
_diffrn_reflns_theta_full 24.55
_diffrn_reflns_theta_max 24.55
_diffrn_reflns_theta_min 1.12
_exptl_absorpt_coefficient_mu 1.032
_exptl_absorpt_correction_T_max 0.8523
_exptl_absorpt_correction_T_min 0.8202
_exptl_absorpt_correction_type multi-scan
_exptl_absorpt_process_details SADABS
_exptl_crystal_colour brown
_exptl_crystal_density_diffrn 1.476
_exptl_crystal_density_method 'not measured'
_exptl_crystal_description block
_exptl_crystal_F_000 1568
_exptl_crystal_size_max 0.20
_exptl_crystal_size_mid 0.18
_exptl_crystal_size_min 0.16
_refine_diff_density_max 0.845
_refine_diff_density_min -0.587
_refine_diff_density_rms 0.097
_refine_ls_extinction_method none
_refine_ls_goodness_of_fit_ref 1.064
_refine_ls_hydrogen_treatment constr
_refine_ls_matrix_type full
_refine_ls_number_parameters 429
_refine_ls_number_reflns 5704
_refine_ls_number_restraints 0
_refine_ls_restrained_S_all 1.064
_refine_ls_R_factor_all 0.0900
_refine_ls_R_factor_gt 0.0600
_refine_ls_shift/su_max 0.001
_refine_ls_shift/su_mean 0.000
_refine_ls_structure_factor_coef Fsqd
_refine_ls_weighting_details 'calc w=1/[\s^2^(Fo^2^)+(0.1000P)^2^+5.0000P] where P=(Fo^2^+2Fc^2^)/3'
_refine_ls_weighting_scheme calc
_refine_ls_wR_factor_gt 0.1668
_refine_ls_wR_factor_ref 0.1879
_reflns_number_gt 4015
_reflns_number_total 5704
_reflns_threshold_expression >2sigma(I)
_cod_data_source_file c4dt01647e2.cif
_cod_data_source_block 2
_cod_depositor_comments
;
The following automatic conversions were performed:

'_symmetry_cell_setting' value 'Monoclinic' changed to 'monoclinic'
according to
/usr/data/users/saulius/crontab/automatic-downloads/rss-feeds/RSC/lib/dictionaries/cif_core.dic
dictionary named 'cif_core.dic' version 2.4.2 from 2011-04-26.

Automatic conversion script
Id: cif_fix_values 2281 2013-09-26 08:29:07Z andrius 

 Adding full bibliography for 7032017--7032023.cif.
;
_cod_original_sg_symbol_H-M 'P2(1)/c  '
_cod_database_code 7032018

loop_
_symmetry_equiv_pos_as_xyz
'x, y, z'
'-x, y+1/2, -z+1/2'
'-x, -y, -z'
'x, -y-1/2, z-1/2'

loop_
_atom_site_label
_atom_site_type_symbol
_atom_site_fract_x
_atom_site_fract_y
_atom_site_fract_z
_atom_site_U_iso_or_equiv
_atom_site_adp_type
_atom_site_occupancy
_atom_site_symmetry_multiplicity
_atom_site_calc_flag
_atom_site_refinement_flags
C1 C 0.7963(3) 0.9783(4) 0.7828(4) 0.0420(13) Uani 1 1 d .
C2 C 0.8639(3) 0.9329(4) 0.7873(4) 0.0473(14) Uani 1 1 d .
C3 C 0.9237(4) 0.9670(5) 0.7320(5) 0.0633(19) Uani 1 1 d .
H3 H 0.9682 0.9361 0.7356 0.076 Uiso 1 1 calc R
C4 C 0.9191(4) 1.0446(6) 0.6727(6) 0.070(2) Uani 1 1 d .
C5 C 0.8527(4) 1.0858(5) 0.6648(5) 0.0642(18) Uani 1 1 d .
H5 H 0.8482 1.1364 0.6219 0.077 Uiso 1 1 calc R
C6 C 0.7907(3) 1.0560(4) 0.7180(5) 0.0509(15) Uani 1 1 d .
C7 C 0.9862(5) 1.0827(7) 0.6164(8) 0.110(3) Uani 1 1 d .
H7A H 0.9784 1.0783 0.5414 0.164 Uiso 1 1 calc R
H7B H 1.0292 1.0489 0.6369 0.164 Uiso 1 1 calc R
H7C H 0.9930 1.1447 0.6358 0.164 Uiso 1 1 calc R
C8 C 0.7222(4) 1.0994(4) 0.6945(5) 0.0554(16) Uani 1 1 d .
H8 H 0.7211 1.1364 0.6352 0.066 Uiso 1 1 calc R
C9 C 0.5968(4) 1.1402(4) 0.7007(5) 0.0565(16) Uani 1 1 d .
H9A H 0.5626 1.0960 0.6718 0.068 Uiso 1 1 calc R
H9B H 0.6117 1.1791 0.6435 0.068 Uiso 1 1 calc R
C10 C 0.5589(3) 1.1956(4) 0.7829(5) 0.0515(15) Uani 1 1 d .
H10A H 0.5946 1.2347 0.8177 0.062 Uiso 1 1 calc R
H10B H 0.5220 1.2333 0.7486 0.062 Uiso 1 1 calc R
C11 C 0.5231(3) 1.1376(4) 0.8637(5) 0.0468(14) Uani 1 1 d .
H11A H 0.4925 1.1749 0.9076 0.056 Uiso 1 1 calc R
H11B H 0.4916 1.0939 0.8281 0.056 Uiso 1 1 calc R
C12 C 0.5675(3) 1.0912(3) 1.0317(4) 0.0397(12) Uani 1 1 d .
H12 H 0.5305 1.1292 1.0547 0.048 Uiso 1 1 calc R
C13 C 0.6066(3) 1.0414(3) 1.1128(4) 0.0346(12) Uani 1 1 d .
C14 C 0.5911(3) 1.0619(4) 1.2167(4) 0.0414(13) Uani 1 1 d .
H14 H 0.5616 1.1116 1.2297 0.050 Uiso 1 1 calc R
C15 C 0.6169(3) 1.0127(4) 1.3018(4) 0.0455(14) Uani 1 1 d .
C16 C 0.6574(3) 0.9361(4) 1.2781(4) 0.0448(14) Uani 1 1 d .
H16 H 0.6737 0.8991 1.3330 0.054 Uiso 1 1 calc R
C17 C 0.6744(3) 0.9129(3) 1.1751(4) 0.0360(12) Uani 1 1 d .
C18 C 0.6506(3) 0.9660(3) 1.0912(4) 0.0330(11) Uani 1 1 d .
C19 C 0.5995(4) 1.0369(5) 1.4145(5) 0.068(2) Uani 1 1 d .
H19A H 0.6368 1.0766 1.4425 0.103 Uiso 1 1 calc R
H19B H 0.5982 0.9832 1.4565 0.103 Uiso 1 1 calc R
H19C H 0.5526 1.0664 1.4161 0.103 Uiso 1 1 calc R
C20 C 0.7104(3) 0.8244(4) 1.1607(4) 0.0435(13) Uani 1 1 d .
H20 H 0.7117 0.7859 1.2186 0.052 Uiso 1 1 calc R
C21 C 0.7640(4) 0.7008(4) 1.0784(5) 0.0579(17) Uani 1 1 d .
H21A H 0.7298 0.6649 1.0363 0.069 Uiso 1 1 calc R
H21B H 0.7636 0.6783 1.1502 0.069 Uiso 1 1 calc R
C22 C 0.8396(4) 0.6906(5) 1.0357(5) 0.0678(19) Uani 1 1 d .
H22A H 0.8727 0.7312 1.0733 0.081 Uiso 1 1 calc R
H22B H 0.8566 0.6296 1.0485 0.081 Uiso 1 1 calc R
C23 C 0.8423(4) 0.7099(5) 0.9210(5) 0.0648(19) Uani 1 1 d .
H23A H 0.8904 0.6935 0.8957 0.078 Uiso 1 1 calc R
H23B H 0.8062 0.6728 0.8841 0.078 Uiso 1 1 calc R
C24 C 0.8717(3) 0.8448(5) 0.8344(5) 0.0546(16) Uani 1 1 d .
H24 H 0.9140 0.8131 0.8178 0.066 Uiso 1 1 calc R
Co1 Co 0.65691(4) 1.02460(4) 0.87254(5) 0.0339(2) Uani 1 1 d .
Co2 Co 0.74460(4) 0.86565(5) 0.95224(5) 0.0376(2) Uani 1 1 d .
N1 N 0.6617(3) 1.0937(3) 0.7453(4) 0.0446(11) Uani 1 1 d .
N2 N 0.5774(2) 1.0895(3) 0.9315(3) 0.0360(10) Uani 1 1 d .
N3 N 0.7393(3) 0.7962(3) 1.0772(3) 0.0405(11) Uani 1 1 d .
N4 N 0.8280(3) 0.8054(3) 0.8955(4) 0.0463(12) Uani 1 1 d .
N5 N 0.5841(2) 0.9464(3) 0.8058(4) 0.0400(11) Uani 1 1 d .
N6 N 0.5973(3) 0.9093(3) 0.7259(4) 0.0499(12) Uani 1 1 d .
N7 N 0.6047(4) 0.8708(6) 0.6496(5) 0.106(3) Uani 1 1 d .
N8 N 0.7280(3) 1.1049(3) 0.9412(4) 0.0515(12) Uani 1 1 d .
N9 N 0.7177(3) 1.1778(4) 0.9647(4) 0.0623(15) Uani 1 1 d .
N10 N 0.7102(5) 1.2536(5) 0.9871(9) 0.141(4) Uani 1 1 d .
N11 N 0.6811(3) 0.7795(3) 0.8784(4) 0.0461(11) Uani 1 1 d .
N12 N 0.6201(3) 0.7644(3) 0.9058(4) 0.0439(11) Uani 1 1 d .
N13 N 0.5606(3) 0.7457(4) 0.9253(4) 0.0631(14) Uani 1 1 d .
N14 N 0.8115(3) 0.9507(4) 1.0253(4) 0.0565(13) Uani 1 1 d .
N15 N 0.8535(4) 0.9260(5) 1.0874(7) 0.097(2) Uani 1 1 d .
N16 N 0.8983(8) 0.9043(9) 1.1488(11) 0.221(8) Uani 1 1 d .
O1 O 0.73837(18) 0.9480(2) 0.8315(3) 0.0354(8) Uani 1 1 d .
O2 O 0.66265(18) 0.9418(2) 0.9914(2) 0.0322(8) Uani 1 1 d .
O3 O 0.8009(14) 0.3648(12) 0.7412(14) 0.352(12) Uani 1 1 d .
O4 O 0.8145(7) 0.0478(13) 0.3677(17) 0.349(13) Uani 1 1 d .
O5 O 0.9549(9) 0.2604(13) 0.824(2) 0.387(10) Uani 1 1 d .
O6 O 0.9249(9) 0.1563(13) 0.964(2) 0.387(10) Uani 1 1 d .

loop_
_atom_site_aniso_label
_atom_site_aniso_U_11
_atom_site_aniso_U_22
_atom_site_aniso_U_33
_atom_site_aniso_U_23
_atom_site_aniso_U_13
_atom_site_aniso_U_12
C1 0.047(3) 0.049(3) 0.030(3) -0.008(2) 0.005(2) -0.010(3)
C2 0.043(3) 0.055(4) 0.045(3) -0.005(3) 0.008(3) -0.004(3)
C3 0.048(4) 0.083(5) 0.059(4) -0.013(4) 0.013(3) -0.012(3)
C4 0.054(4) 0.092(6) 0.064(4) 0.000(4) 0.017(3) -0.027(4)
C5 0.061(4) 0.065(4) 0.066(4) 0.006(4) 0.020(3) -0.022(4)
C6 0.050(4) 0.057(4) 0.046(3) 0.004(3) 0.009(3) -0.007(3)
C7 0.077(6) 0.115(7) 0.138(8) 0.013(7) 0.046(6) -0.029(6)
C8 0.072(4) 0.052(4) 0.043(3) 0.016(3) 0.006(3) -0.013(3)
C9 0.061(4) 0.059(4) 0.048(4) 0.020(3) -0.011(3) -0.002(3)
C10 0.058(4) 0.033(3) 0.063(4) 0.009(3) -0.013(3) 0.001(3)
C11 0.054(4) 0.037(3) 0.048(3) 0.007(3) -0.003(3) 0.008(3)
C12 0.049(3) 0.026(3) 0.044(3) -0.004(2) 0.003(2) 0.001(2)
C13 0.042(3) 0.028(3) 0.034(3) 0.000(2) 0.001(2) 0.002(2)
C14 0.051(3) 0.031(3) 0.043(3) -0.007(2) 0.008(3) 0.003(2)
C15 0.061(4) 0.042(3) 0.034(3) -0.006(2) 0.006(3) -0.003(3)
C16 0.059(4) 0.042(3) 0.034(3) 0.004(2) 0.008(3) 0.002(3)
C17 0.048(3) 0.030(3) 0.030(3) 0.000(2) 0.000(2) 0.000(2)
C18 0.042(3) 0.029(3) 0.028(3) -0.004(2) 0.002(2) -0.005(2)
C19 0.098(6) 0.071(5) 0.036(3) -0.004(3) 0.015(3) 0.016(4)
C20 0.059(4) 0.035(3) 0.036(3) 0.011(2) 0.005(3) 0.005(3)
C21 0.082(5) 0.042(3) 0.051(4) 0.010(3) 0.010(3) 0.021(3)
C22 0.073(5) 0.065(4) 0.066(4) 0.009(4) -0.002(4) 0.031(4)
C23 0.074(5) 0.057(4) 0.064(4) 0.004(3) 0.018(4) 0.027(3)
C24 0.043(3) 0.067(4) 0.053(4) -0.009(3) 0.004(3) 0.009(3)
Co1 0.0429(4) 0.0285(4) 0.0302(4) 0.0035(3) 0.0014(3) -0.0001(3)
Co2 0.0451(5) 0.0355(4) 0.0324(4) 0.0014(3) 0.0048(3) 0.0077(3)
N1 0.051(3) 0.042(3) 0.042(3) 0.011(2) 0.002(2) -0.004(2)
N2 0.044(3) 0.025(2) 0.039(3) 0.0016(18) -0.001(2) 0.0012(19)
N3 0.054(3) 0.033(2) 0.035(2) 0.0045(19) 0.006(2) 0.009(2)
N4 0.050(3) 0.045(3) 0.045(3) -0.001(2) 0.004(2) 0.012(2)
N5 0.045(3) 0.038(3) 0.037(3) -0.001(2) -0.001(2) -0.004(2)
N6 0.057(3) 0.051(3) 0.042(3) -0.006(3) -0.005(2) 0.000(2)
N7 0.118(6) 0.136(7) 0.062(4) -0.050(5) -0.013(4) 0.024(5)
N8 0.056(3) 0.038(3) 0.061(3) -0.008(2) -0.004(2) -0.006(2)
N9 0.072(4) 0.050(4) 0.064(4) -0.025(3) -0.004(3) -0.009(3)
N10 0.133(7) 0.078(5) 0.211(10) -0.070(6) -0.029(7) 0.009(5)
N11 0.055(3) 0.039(3) 0.045(3) -0.009(2) 0.007(2) 0.004(2)
N12 0.059(4) 0.032(3) 0.040(3) -0.008(2) -0.004(3) 0.013(2)
N13 0.062(4) 0.061(4) 0.065(4) -0.008(3) 0.004(3) 0.001(3)
N14 0.055(3) 0.058(3) 0.055(3) 0.004(3) -0.012(3) 0.003(3)
N15 0.097(5) 0.078(5) 0.113(6) -0.013(4) -0.048(5) 0.001(4)
N16 0.218(14) 0.189(12) 0.249(15) -0.018(11) -0.172(13) 0.029(11)
O1 0.036(2) 0.0381(19) 0.0320(19) 0.0032(15) 0.0059(15) -0.0023(15)
O2 0.043(2) 0.0279(17) 0.0257(18) 0.0028(14) 0.0020(15) 0.0047(15)
O3 0.55(4) 0.267(18) 0.245(16) -0.058(15) 0.016(18) -0.10(2)
O4 0.165(11) 0.36(2) 0.52(3) -0.30(2) 0.031(15) -0.060(13)
O5 0.195(10) 0.312(16) 0.66(3) -0.140(18) 0.025(13) -0.029(11)
O6 0.195(10) 0.312(16) 0.66(3) -0.140(18) 0.025(13) -0.029(11)

loop_
_atom_type_symbol
_atom_type_description
_atom_type_scat_dispersion_real
_atom_type_scat_dispersion_imag
_atom_type_scat_source
C C 0.0033 0.0016 'International Tables Vol C Tables 4.2.6.8 and 6.1.1.4'
H H 0.0000 0.0000 'International Tables Vol C Tables 4.2.6.8 and 6.1.1.4'
N N 0.0061 0.0033 'International Tables Vol C Tables 4.2.6.8 and 6.1.1.4'
O O 0.0106 0.0060 'International Tables Vol C Tables 4.2.6.8 and 6.1.1.4'
Co Co 0.3494 0.9721 'International Tables Vol C Tables 4.2.6.8 and 6.1.1.4'

loop_
_geom_angle_atom_site_label_1
_geom_angle_atom_site_label_2
_geom_angle_atom_site_label_3
_geom_angle
O1 C1 C2 121.9(5)
O1 C1 C6 120.2(5)
C2 C1 C6 117.9(5)
C1 C2 C3 119.7(6)
C1 C2 C24 122.1(5)
C3 C2 C24 117.6(6)
C4 C3 C2 122.4(7)
C4 C3 H3 118.8
C2 C3 H3 118.8
C5 C4 C3 117.5(6)
C5 C4 C7 121.1(7)
C3 C4 C7 121.5(7)
C4 C5 C6 123.3(7)
C4 C5 H5 118.4
C6 C5 H5 118.4
C5 C6 C1 119.2(6)
C5 C6 C8 117.8(6)
C1 C6 C8 122.7(5)
C4 C7 H7A 109.5
C4 C7 H7B 109.5
H7A C7 H7B 109.5
C4 C7 H7C 109.5
H7A C7 H7C 109.5
H7B C7 H7C 109.5
N1 C8 C6 128.0(5)
N1 C8 H8 116.0
C6 C8 H8 116.0
N1 C9 C10 111.5(5)
N1 C9 H9A 109.3
C10 C9 H9A 109.3
N1 C9 H9B 109.3
C10 C9 H9B 109.3
H9A C9 H9B 108.0
C11 C10 C9 111.8(5)
C11 C10 H10A 109.3
C9 C10 H10A 109.3
C11 C10 H10B 109.3
C9 C10 H10B 109.3
H10A C10 H10B 107.9
N2 C11 C10 112.3(5)
N2 C11 H11A 109.1
C10 C11 H11A 109.1
N2 C11 H11B 109.1
C10 C11 H11B 109.1
H11A C11 H11B 107.9
N2 C12 C13 128.0(5)
N2 C12 H12 116.0
C13 C12 H12 116.0
C14 C13 C18 119.2(5)
C14 C13 C12 117.2(5)
C18 C13 C12 122.9(5)
C15 C14 C13 123.7(5)
C15 C14 H14 118.2
C13 C14 H14 118.2
C14 C15 C16 116.0(5)
C14 C15 C19 122.6(5)
C16 C15 C19 121.4(5)
C17 C16 C15 122.3(5)
C17 C16 H16 118.8
C15 C16 H16 118.8
C18 C17 C16 120.5(5)
C18 C17 C20 122.8(4)
C16 C17 C20 116.3(5)
O2 C18 C17 121.2(4)
O2 C18 C13 120.3(4)
C17 C18 C13 118.2(4)
C15 C19 H19A 109.5
C15 C19 H19B 109.5
H19A C19 H19B 109.5
C15 C19 H19C 109.5
H19A C19 H19C 109.5
H19B C19 H19C 109.5
N3 C20 C17 126.2(5)
N3 C20 H20 116.9
C17 C20 H20 116.9
N3 C21 C22 111.9(5)
N3 C21 H21A 109.2
C22 C21 H21A 109.2
N3 C21 H21B 109.2
C22 C21 H21B 109.2
H21A C21 H21B 107.9
C23 C22 C21 112.6(6)
C23 C22 H22A 109.1
C21 C22 H22A 109.1
C23 C22 H22B 109.1
C21 C22 H22B 109.1
H22A C22 H22B 107.8
N4 C23 C22 113.0(5)
N4 C23 H23A 109.0
C22 C23 H23A 109.0
N4 C23 H23B 109.0
C22 C23 H23B 109.0
H23A C23 H23B 107.8
N4 C24 C2 127.9(6)
N4 C24 H24 116.1
C2 C24 H24 116.1
N2 Co1 N1 96.23(19)
N2 Co1 N5 87.51(19)
N1 Co1 N5 89.85(19)
N2 Co1 O2 92.54(16)
N1 Co1 O2 171.10(17)
N5 Co1 O2 89.06(16)
N2 Co1 O1 171.54(16)
N1 Co1 O1 92.23(18)
N5 Co1 O1 92.89(17)
O2 Co1 O1 79.01(13)
N2 Co1 N8 91.0(2)
N1 Co1 N8 90.3(2)
N5 Co1 N8 178.5(2)
O2 Co1 N8 91.01(18)
O1 Co1 N8 88.57(19)
N3 Co2 N4 96.61(19)
N3 Co2 O2 92.83(16)
N4 Co2 O2 170.36(17)
N3 Co2 N11 90.2(2)
N4 Co2 N11 88.8(2)
O2 Co2 N11 93.11(18)
N3 Co2 O1 171.58(17)
N4 Co2 O1 91.77(17)
O2 Co2 O1 78.76(13)
N11 Co2 O1 90.64(17)
N3 Co2 N14 89.9(2)
N4 Co2 N14 89.4(2)
O2 Co2 N14 88.67(19)
N11 Co2 N14 178.2(2)
O1 Co2 N14 89.50(19)
C8 N1 C9 117.6(5)
C8 N1 Co1 120.8(4)
C9 N1 Co1 121.6(4)
C12 N2 C11 117.3(5)
C12 N2 Co1 121.4(4)
C11 N2 Co1 121.3(3)
C20 N3 C21 116.0(5)
C20 N3 Co2 123.4(4)
C21 N3 Co2 120.4(4)
C24 N4 C23 117.9(5)
C24 N4 Co2 121.8(4)
C23 N4 Co2 120.3(4)
N6 N5 Co1 120.2(4)
N7 N6 N5 174.7(7)
N9 N8 Co1 125.8(5)
N8 N9 N10 176.9(9)
N12 N11 Co2 122.0(4)
N13 N12 N11 174.7(6)
N15 N14 Co2 120.9(5)
N14 N15 N16 176.7(12)
C1 O1 Co1 123.3(3)
C1 O1 Co2 123.2(3)
Co1 O1 Co2 100.78(15)
C18 O2 Co2 122.7(3)
C18 O2 Co1 123.7(3)
Co2 O2 Co1 101.43(14)

loop_
_geom_bond_atom_site_label_1
_geom_bond_atom_site_label_2
_geom_bond_distance
C1 O1 1.314(6)
C1 C2 1.402(8)
C1 C6 1.417(8)
C2 C3 1.402(8)
C2 C24 1.444(9)
C3 C4 1.377(10)
C3 H3 0.9300
C4 C5 1.356(10)
C4 C7 1.535(9)
C5 C6 1.399(8)
C5 H5 0.9300
C6 C8 1.428(9)
C7 H7A 0.9600
C7 H7B 0.9600
C7 H7C 0.9600
C8 N1 1.290(7)
C8 H8 0.9300
C9 N1 1.471(8)
C9 C10 1.505(9)
C9 H9A 0.9700
C9 H9B 0.9700
C10 C11 1.499(8)
C10 H10A 0.9700
C10 H10B 0.9700
C11 N2 1.478(7)
C11 H11A 0.9700
C11 H11B 0.9700
C12 N2 1.286(7)
C12 C13 1.441(7)
C12 H12 0.9300
C13 C14 1.387(7)
C13 C18 1.406(7)
C14 C15 1.375(8)
C14 H14 0.9300
C15 C16 1.391(8)
C15 C19 1.513(8)
C16 C17 1.390(7)
C16 H16 0.9300
C17 C18 1.385(7)
C17 C20 1.482(7)
C18 O2 1.337(6)
C19 H19A 0.9600
C19 H19B 0.9600
C19 H19C 0.9600
C20 N3 1.263(7)
C20 H20 0.9300
C21 N3 1.486(7)
C21 C22 1.497(9)
C21 H21A 0.9700
C21 H21B 0.9700
C22 C23 1.484(9)
C22 H22A 0.9700
C22 H22B 0.9700
C23 N4 1.476(8)
C23 H23A 0.9700
C23 H23B 0.9700
C24 N4 1.266(7)
C24 H24 0.9300
Co1 N2 1.905(4)
Co1 N1 1.914(4)
Co1 N5 1.940(4)
Co1 O2 1.945(3)
Co1 O1 1.948(3)
Co1 N8 1.950(5)
Co2 N3 1.893(4)
Co2 N4 1.915(5)
Co2 O2 1.944(3)
Co2 N11 1.949(5)
Co2 O1 1.959(3)
Co2 N14 1.971(6)
N5 N6 1.183(6)
N6 N7 1.133(7)
N8 N9 1.139(7)
N9 N10 1.169(8)
N11 N12 1.191(7)
N12 N13 1.149(7)
N14 N15 1.145(8)
N15 N16 1.159(11)
